data_7024909
loop_
_publ_author_name
'Abram, Peter D.'
'McKay, David'
'Ellis, David'
'Macgregor, Stuart A.'
'Rosair, Georgina M.'
'Welch, Alan J.'

_publ_section_title
;
 Synthetic, structural and computational studies on adducts of the
 4,1,2-SnC2B10 supraicosahedral stannacarborane.
;
_journal_issue 9
_journal_name_full 'Dalton transactions (Cambridge, England : 2003)'
_journal_page_first 2412
_journal_page_last 2422
_journal_paper_doi 10.1039/b922644c
_journal_volume 39
_journal_year 2010
_chemical_formula_sum 'C15.25 H24.5 B10 Cl0.5 N2 Sn'
_chemical_formula_weight 480.38
_chemical_name_systematic
;
?
;
_space_group_IT_number 14
_symmetry_cell_setting monoclinic
_symmetry_space_group_name_Hall '-P 2ybc'
_symmetry_space_group_name_H-M 'P 1 21/c 1'
_atom_sites_solution_hydrogens geom
_atom_sites_solution_primary direct
_atom_sites_solution_secondary difmap
_audit_creation_method SHELXL-97
_audit_update_record
;
2009-10-09 # Formatted by publCIF
;
_cell_angle_alpha 90.00
_cell_angle_beta 93.834(5)
_cell_angle_gamma 90.00
_cell_formula_units_Z 8
_cell_length_a 10.1522(8)
_cell_length_b 18.4533(17)
_cell_length_c 22.9010(19)
_cell_measurement_reflns_used 73606
_cell_measurement_temperature 120(2)
_cell_measurement_theta_max 27.48
_cell_measurement_theta_min 2.91
_cell_volume 4280.7(6)
_computing_cell_refinement 'DENZO (Otwinowski & Minor, 1997) & COLLECT (Hooft, R.W.W., 1998)'
_computing_data_collection 'COLLECT (Hooft, R.W.W., 1998)'
_computing_data_reduction 'DENZO (Otwinowski & Minor, 1997) & COLLECT (Hooft, R.W.W., 1998)'
_computing_molecular_graphics 'Bruker SHELXTL'
_computing_publication_material 'Bruker SHELXTL'
_computing_structure_refinement 'SHELXL-97 (Sheldrick, 2008)'
_computing_structure_solution 'SHELXS-97 (Sheldrick, 2008)'
_diffrn_ambient_temperature 120(2)
_diffrn_detector_area_resol_mean '4096x4096pixels / 62x62mm'
_diffrn_measured_fraction_theta_full 0.954
_diffrn_measured_fraction_theta_max 0.933
_diffrn_measurement_device_type 'Bruker-Nonius APEX II CCD camera on \k-goniostat'
_diffrn_measurement_method '\f & \w scans'
_diffrn_radiation_monochromator graphite
_diffrn_radiation_source 'fine-focus sealed tube'
_diffrn_radiation_type MoK\a
_diffrn_radiation_wavelength 0.71073
_diffrn_reflns_av_R_equivalents 0.1057
_diffrn_reflns_av_sigmaI/netI 0.1354
_diffrn_reflns_limit_h_max 13
_diffrn_reflns_limit_h_min -13
_diffrn_reflns_limit_k_max 22
_diffrn_reflns_limit_k_min -24
_diffrn_reflns_limit_l_max 29
_diffrn_reflns_limit_l_min -29
_diffrn_reflns_number 26476
_diffrn_reflns_theta_full 25.00
_diffrn_reflns_theta_max 27.59
_diffrn_reflns_theta_min 2.99
_exptl_absorpt_coefficient_mu 1.261
_exptl_absorpt_correction_T_max 0.975
_exptl_absorpt_correction_T_min 0.606
_exptl_absorpt_correction_type analytical
_exptl_absorpt_process_details 'SADABS 2007/2 (Sheldrick, G.M., 2007)'
_exptl_crystal_colour Yellow
_exptl_crystal_density_diffrn 1.491
_exptl_crystal_density_meas x
_exptl_crystal_density_method 'not measured'
_exptl_crystal_description Lath
_exptl_crystal_F_000 1908
_exptl_crystal_size_max 0.16
_exptl_crystal_size_mid 0.04
_exptl_crystal_size_min 0.02
_refine_diff_density_max 1.931
_refine_diff_density_min -1.824
_refine_diff_density_rms 0.311
_refine_ls_extinction_method none
_refine_ls_goodness_of_fit_ref 2.375
_refine_ls_hydrogen_treatment constr
_refine_ls_matrix_type full
_refine_ls_number_parameters 533
_refine_ls_number_reflns 9313
_refine_ls_number_restraints 78
_refine_ls_restrained_S_all 2.368
_refine_ls_R_factor_all 0.2423
_refine_ls_R_factor_gt 0.1885
_refine_ls_shift/su_max 0.000
_refine_ls_shift/su_mean 0.000
_refine_ls_structure_factor_coef Fsqd
_refine_ls_weighting_details 'calc w=1/[\s^2^(Fo^2^)+(0.0500P)^2^+10.0000P] where P=(Fo^2^+2Fc^2^)/3'
_refine_ls_weighting_scheme calc
_refine_ls_wR_factor_gt 0.3476
_refine_ls_wR_factor_ref 0.3627
_reflns_number_gt 6411
_reflns_number_total 9313
_reflns_threshold_expression >2sigma(I)
_cod_data_source_file b922644c.txt
_cod_data_source_block 2
_cod_depositor_comments
;
The following automatic conversions were performed:

'_symmetry_cell_setting' value 'Monoclinic' changed to 'monoclinic'
according to /home/saulius/struct/CIF-dictionaries/cif_core.dic
dictionary named 'cif_core.dic' version 2.4.2 from 2011-04-26.

Automatic conversion script
Id: cif_fix_values 1891 2012-01-12 08:04:46Z andrius 
;
_cod_original_sg_symbol_H-M P2(1)/c
_cod_original_formula_sum 'C15.25 H24.50 B10 Cl0.50 N2 Sn'
_cod_database_code 7024909

loop_
_symmetry_equiv_pos_as_xyz
'x, y, z'
'-x, y+1/2, -z+1/2'
'-x, -y, -z'
'x, -y-1/2, z-1/2'

loop_
_atom_site_label
_atom_site_type_symbol
_atom_site_fract_x
_atom_site_fract_y
_atom_site_fract_z
_atom_site_U_iso_or_equiv
_atom_site_adp_type
_atom_site_occupancy
_atom_site_symmetry_multiplicity
_atom_site_calc_flag
_atom_site_refinement_flags
Sn4A Sn 0.67883(12) 0.30442(7) 0.66877(6) 0.0313(4) Uani 1 1 d .
C1A C 0.7807(16) 0.1652(9) 0.6503(8) 0.026(4) Uani 1 1 d .
C2A C 0.7694(19) 0.1906(11) 0.5926(8) 0.036(5) Uani 1 1 d .
B3A B 0.6709(16) 0.1569(10) 0.6940(9) 0.021(4) Uani 1 1 d U
H3A H 0.7189 0.1733 0.7375 0.025 Uiso 1 1 calc R
B5A B 0.680(2) 0.0895(13) 0.6365(11) 0.040(5) Uani 1 1 d U
H5A H 0.7411 0.0388 0.6386 0.048 Uiso 1 1 calc R
B6A B 0.636(2) 0.2206(12) 0.5590(9) 0.031(5) Uani 1 1 d U
H6A H 0.6713 0.2697 0.5359 0.037 Uiso 1 1 calc R
B7A B 0.5142(19) 0.2072(11) 0.6749(10) 0.026(4) Uani 1 1 d U
H7A H 0.4600 0.2328 0.7106 0.031 Uiso 1 1 calc R
B8A B 0.5280(18) 0.1114(11) 0.6722(9) 0.023(4) Uani 1 1 d U
H8A H 0.4853 0.0754 0.7055 0.028 Uiso 1 1 calc R
B9A B 0.654(2) 0.1255(13) 0.5585(11) 0.040(5) Uani 1 1 d U
H9A H 0.6952 0.0923 0.5231 0.047 Uiso 1 1 calc R
B10A B 0.506(2) 0.2432(12) 0.6031(9) 0.031(5) Uani 1 1 d U
H10A H 0.4542 0.2952 0.5907 0.037 Uiso 1 1 calc R
B11A B 0.526(2) 0.0866(13) 0.5962(10) 0.034(5) Uani 1 1 d .
H11A H 0.4872 0.0323 0.5817 0.041 Uiso 1 1 calc R
B12A B 0.497(2) 0.1703(12) 0.5532(10) 0.035(5) Uani 1 1 d U
H12A H 0.4332 0.1721 0.5115 0.043 Uiso 1 1 calc R
B13A B 0.420(2) 0.1614(11) 0.6197(9) 0.029(4) Uani 1 1 d U
H13A H 0.3103 0.1577 0.6193 0.034 Uiso 1 1 calc R
C3A C 0.9003(19) 0.1969(11) 0.5690(9) 0.039(5) Uani 1 1 d .
H3A1 H 0.9334 0.2473 0.5723 0.046 Uiso 1 1 calc R
H3A2 H 0.8967 0.1820 0.5274 0.046 Uiso 1 1 calc R
C4A C 0.9853(16) 0.1474(10) 0.6055(8) 0.027(4) Uani 1 1 d U
H4A1 H 1.0785 0.1635 0.6075 0.033 Uiso 1 1 calc R
H4A2 H 0.9800 0.0973 0.5901 0.033 Uiso 1 1 calc R
C5A C 0.9273(16) 0.1524(10) 0.6662(9) 0.033(5) Uani 1 1 d .
H5A1 H 0.9417 0.1068 0.6885 0.039 Uiso 1 1 calc R
H5A2 H 0.9667 0.1932 0.6893 0.039 Uiso 1 1 calc R
N41A N 0.5147(15) 0.3991(9) 0.6721(8) 0.035(4) Uani 1 1 d .
N42A N 0.6224(13) 0.3327(8) 0.7661(6) 0.025(3) Uani 1 1 d .
C40A C 0.4720(16) 0.4314(11) 0.6213(8) 0.031(5) Uani 1 1 d .
H40A H 0.5078 0.4181 0.5855 0.037 Uiso 1 1 calc R
C41A C 0.374(2) 0.4844(11) 0.6224(10) 0.045(6) Uani 1 1 d .
H41A H 0.3435 0.5078 0.5872 0.054 Uiso 1 1 calc R
C42A C 0.3248(19) 0.5023(12) 0.6726(9) 0.038(5) Uani 1 1 d .
H42A H 0.2565 0.5375 0.6727 0.046 Uiso 1 1 calc R
C43A C 0.371(2) 0.4708(11) 0.7248(10) 0.041(5) Uani 1 1 d U
H43A H 0.3357 0.4831 0.7610 0.049 Uiso 1 1 calc R
C44A C 0.4719(18) 0.4196(10) 0.7214(10) 0.034(5) Uani 1 1 d .
C45A C 0.5270(16) 0.3807(10) 0.7760(8) 0.026(4) Uani 1 1 d .
C46A C 0.499(2) 0.4013(12) 0.8338(9) 0.044(5) Uani 1 1 d .
H46A H 0.4406 0.4406 0.8394 0.053 Uiso 1 1 calc R
C47A C 0.5529(19) 0.3661(10) 0.8801(9) 0.035(5) Uani 1 1 d .
H47A H 0.5256 0.3755 0.9182 0.042 Uiso 1 1 calc R
C48A C 0.6531(18) 0.3136(11) 0.8709(8) 0.034(5) Uani 1 1 d .
H48A H 0.6992 0.2896 0.9028 0.041 Uiso 1 1 calc R
C49A C 0.6802(18) 0.2993(10) 0.8137(8) 0.031(4) Uani 1 1 d .
H49A H 0.7444 0.2632 0.8074 0.037 Uiso 1 1 calc R
Sn4B Sn 0.16268(12) 0.49602(7) 0.35674(6) 0.0327(4) Uani 1 1 d .
C1B C 0.2609(17) 0.3768(9) 0.4281(8) 0.028(4) Uani 1 1 d .
C2B C 0.2684(16) 0.3548(10) 0.3681(9) 0.030(4) Uani 1 1 d .
B3B B 0.137(2) 0.4024(11) 0.4574(9) 0.026(4) Uani 1 1 d U
H3B H 0.1737 0.4494 0.4850 0.031 Uiso 1 1 calc R
B5B B 0.155(2) 0.3042(13) 0.4512(10) 0.037(5) Uani 1 1 d U
H5B H 0.2043 0.2663 0.4841 0.044 Uiso 1 1 calc R
B6B B 0.1579(17) 0.3495(11) 0.3201(9) 0.023(4) Uani 1 1 d U
H6B H 0.2048 0.3696 0.2803 0.028 Uiso 1 1 calc R
B7B B -0.004(2) 0.4282(12) 0.4084(9) 0.028(4) Uani 1 1 d U
H7B H -0.0593 0.4774 0.4215 0.034 Uiso 1 1 calc R
B8B B -0.004(2) 0.3484(13) 0.4540(11) 0.038(5) Uani 1 1 d U
H8B H -0.0627 0.3448 0.4937 0.046 Uiso 1 1 calc R
B9B B 0.1680(19) 0.2755(10) 0.3700(9) 0.026(4) Uani 1 1 d U
H9B H 0.2247 0.2241 0.3644 0.032 Uiso 1 1 calc R
B10B B 0.0044(19) 0.4000(12) 0.3339(9) 0.028(4) Uani 1 1 d U
H10B H -0.0470 0.4295 0.2962 0.034 Uiso 1 1 calc R
B11B B 0.017(2) 0.2728(12) 0.4064(8) 0.025(4) Uani 1 1 d .
H11B H -0.0243 0.2184 0.4170 0.029 Uiso 1 1 calc R
B12B B 0.0107(18) 0.3027(11) 0.3326(9) 0.026(4) Uani 1 1 d U
H12B H -0.0392 0.2704 0.2961 0.032 Uiso 1 1 calc R
B13B B -0.0854(19) 0.3479(11) 0.3831(10) 0.028(4) Uani 1 1 d U
H13B H -0.1958 0.3447 0.3782 0.033 Uiso 1 1 calc R
C3B C 0.4116(17) 0.3408(10) 0.3538(8) 0.031(4) Uani 1 1 d U
H3B1 H 0.4470 0.3819 0.3319 0.038 Uiso 1 1 calc R
H3B2 H 0.4189 0.2959 0.3306 0.038 Uiso 1 1 calc R
C4B C 0.4859(18) 0.3330(10) 0.4163(8) 0.032(5) Uani 1 1 d .
H4B1 H 0.4908 0.2817 0.4289 0.039 Uiso 1 1 calc R
H4B2 H 0.5763 0.3532 0.4169 0.039 Uiso 1 1 calc R
C5B C 0.3957(18) 0.3788(13) 0.4559(8) 0.042(5) Uani 1 1 d .
H5B1 H 0.3973 0.3578 0.4957 0.050 Uiso 1 1 calc R
H5B2 H 0.4277 0.4294 0.4590 0.050 Uiso 1 1 calc R
N41B N 0.1303(12) 0.5237(7) 0.2544(7) 0.022(3) Uani 1 1 d .
N42B N -0.0087(14) 0.5841(8) 0.3387(7) 0.027(4) Uani 1 1 d .
C40B C 0.200(2) 0.4913(11) 0.2154(10) 0.043(5) Uani 1 1 d .
H40B H 0.2603 0.4539 0.2276 0.051 Uiso 1 1 calc R
C41B C 0.1881(19) 0.5106(10) 0.1586(9) 0.036(5) Uani 1 1 d .
H41B H 0.2449 0.4888 0.1323 0.043 Uiso 1 1 calc R
C42B C 0.096(2) 0.5608(12) 0.1370(10) 0.051(6) Uani 1 1 d .
H42B H 0.0846 0.5718 0.0964 0.061 Uiso 1 1 calc R
C43B C 0.023(2) 0.5934(10) 0.1766(8) 0.042(6) Uani 1 1 d .
H43B H -0.0398 0.6293 0.1640 0.050 Uiso 1 1 calc R
C44B C 0.0379(16) 0.5751(9) 0.2353(9) 0.028(4) Uani 1 1 d .
C45B C -0.0314(18) 0.6083(10) 0.2834(8) 0.032(4) Uani 1 1 d .
C46B C -0.1278(15) 0.6621(9) 0.2712(9) 0.026(4) Uani 1 1 d .
H46B H -0.1530 0.6763 0.2322 0.031 Uiso 1 1 calc R
C47B C -0.1835(18) 0.6929(11) 0.3177(8) 0.036(5) Uani 1 1 d .
H47B H -0.2431 0.7321 0.3107 0.043 Uiso 1 1 calc R
C48B C -0.1571(18) 0.6695(10) 0.3738(9) 0.031(5) Uani 1 1 d .
H48B H -0.2025 0.6892 0.4051 0.038 Uiso 1 1 calc R
C49B C -0.0619(18) 0.6161(10) 0.3838(8) 0.030(4) Uani 1 1 d .
H49B H -0.0346 0.6023 0.4227 0.036 Uiso 1 1 calc R
C1S C 0.202(6) 0.435(3) 0.997(3) 0.087(19) Uani 0.50 1 d PU
H1S1 H 0.1899 0.3941 1.0242 0.104 Uiso 0.50 1 calc PR
H1S2 H 0.2809 0.4620 1.0121 0.104 Uiso 0.50 1 calc PR
Cl1 Cl 0.2387(13) 0.3970(8) 0.9295(5) 0.066(4) Uani 0.50 1 d P
Cl2 Cl 0.0763(12) 0.4873(7) 0.9987(5) 0.059(3) Uani 0.50 1 d P

loop_
_atom_site_aniso_label
_atom_site_aniso_U_11
_atom_site_aniso_U_22
_atom_site_aniso_U_33
_atom_site_aniso_U_23
_atom_site_aniso_U_13
_atom_site_aniso_U_12
Sn4A 0.0242(6) 0.0260(7) 0.0432(8) -0.0003(6) -0.0010(5) 0.0003(5)
C1A 0.022(9) 0.013(9) 0.043(12) 0.001(8) 0.008(8) 0.006(7)
C2A 0.041(11) 0.030(12) 0.035(11) 0.003(9) -0.002(9) -0.008(9)
B3A 0.005(8) 0.019(11) 0.039(11) 0.005(8) 0.005(7) -0.003(6)
B5A 0.041(7) 0.037(9) 0.043(8) 0.016(7) 0.012(6) 0.005(7)
B6A 0.044(13) 0.024(12) 0.026(10) 0.002(9) 0.004(8) 0.016(9)
B7A 0.025(9) 0.014(11) 0.040(10) 0.004(8) 0.008(8) 0.004(7)
B8A 0.019(5) 0.022(6) 0.029(5) 0.001(4) 0.000(4) -0.006(4)
B9A 0.049(12) 0.034(14) 0.037(9) -0.001(10) 0.009(8) 0.002(10)
B10A 0.040(11) 0.024(12) 0.027(10) -0.015(8) -0.008(8) 0.011(9)
B11A 0.024(11) 0.036(14) 0.041(14) -0.003(10) -0.002(10) -0.011(9)
B12A 0.057(13) 0.016(12) 0.032(9) -0.004(8) -0.004(9) 0.010(9)
B13A 0.042(10) 0.009(10) 0.034(10) -0.006(8) -0.004(7) 0.005(8)
C3A 0.047(12) 0.028(12) 0.040(12) 0.004(10) 0.001(9) -0.003(9)
C4A 0.018(7) 0.032(8) 0.033(8) -0.006(6) 0.006(6) -0.013(6)
C5A 0.021(9) 0.015(10) 0.061(14) 0.011(9) -0.007(9) 0.004(7)
N41A 0.026(8) 0.033(10) 0.046(11) -0.004(8) -0.001(8) -0.008(7)
N42A 0.021(8) 0.027(9) 0.026(8) -0.009(6) 0.000(6) -0.001(6)
C40A 0.012(8) 0.048(13) 0.031(11) 0.005(9) -0.008(7) -0.010(8)
C41A 0.043(12) 0.042(14) 0.047(13) 0.020(10) -0.015(10) -0.001(10)
C42A 0.043(12) 0.038(13) 0.034(11) 0.002(10) 0.010(9) 0.007(9)
C43A 0.040(6) 0.037(6) 0.044(6) -0.001(5) 0.003(5) -0.005(4)
C44A 0.024(10) 0.026(11) 0.053(14) 0.003(9) -0.003(9) 0.000(8)
C45A 0.019(9) 0.021(10) 0.038(11) -0.006(8) -0.004(8) -0.007(7)
C46A 0.060(14) 0.036(13) 0.037(12) -0.018(10) 0.005(10) -0.005(10)
C47A 0.035(11) 0.031(12) 0.039(12) -0.001(9) 0.000(9) 0.005(8)
C48A 0.036(11) 0.036(12) 0.033(11) 0.011(9) 0.012(8) -0.020(9)
C49A 0.043(11) 0.019(10) 0.030(10) -0.006(8) -0.006(8) 0.015(8)
Sn4B 0.0288(7) 0.0255(8) 0.0431(8) 0.0042(6) -0.0034(5) -0.0020(6)
C1B 0.032(10) 0.013(10) 0.038(11) -0.002(8) -0.001(8) -0.006(7)
C2B 0.009(8) 0.030(11) 0.052(13) 0.005(9) 0.000(8) 0.009(7)
B3B 0.036(8) 0.018(8) 0.024(7) 0.013(6) 0.006(6) -0.001(6)
B5B 0.045(11) 0.021(12) 0.044(10) 0.002(10) -0.010(9) -0.004(9)
B6B 0.010(8) 0.035(12) 0.024(10) 0.004(8) 0.000(7) -0.014(7)
B7B 0.028(10) 0.028(13) 0.030(10) 0.004(8) 0.004(7) -0.011(8)
B8B 0.029(10) 0.048(15) 0.039(9) 0.007(10) 0.009(8) -0.016(9)
B9B 0.025(9) 0.006(9) 0.046(11) -0.004(8) -0.013(8) 0.003(7)
B10B 0.023(9) 0.030(13) 0.032(9) 0.000(9) 0.002(8) -0.006(8)
B11B 0.034(11) 0.032(12) 0.008(9) 0.011(8) 0.006(8) 0.004(9)
B12B 0.020(7) 0.021(8) 0.038(7) 0.004(7) 0.000(6) 0.009(6)
B13B 0.021(9) 0.019(11) 0.044(11) 0.001(9) 0.008(7) -0.007(7)
C3B 0.029(7) 0.025(8) 0.039(8) 0.018(7) -0.003(6) -0.001(6)
C4B 0.027(10) 0.020(10) 0.048(12) 0.001(8) -0.013(9) 0.005(7)
C5B 0.034(11) 0.066(16) 0.026(11) 0.001(10) 0.006(9) -0.025(10)
N41B 0.016(7) 0.007(7) 0.046(9) 0.003(6) 0.015(6) -0.004(5)
N42B 0.030(8) 0.017(8) 0.032(9) 0.003(7) -0.007(7) -0.005(6)
C40B 0.054(13) 0.028(12) 0.049(13) -0.012(10) 0.023(10) -0.010(10)
C41B 0.042(11) 0.013(10) 0.055(14) -0.005(9) 0.013(10) -0.010(8)
C42B 0.095(19) 0.030(13) 0.032(12) 0.018(10) 0.028(12) -0.006(12)
C43B 0.076(16) 0.020(11) 0.028(11) -0.008(8) -0.011(10) 0.018(10)
C44B 0.018(9) 0.014(9) 0.053(13) 0.003(8) 0.003(8) 0.002(7)
C45B 0.036(10) 0.026(11) 0.034(11) -0.018(9) 0.014(8) -0.017(8)
C46B 0.013(8) 0.019(10) 0.046(12) -0.002(8) 0.000(8) -0.010(7)
C47B 0.027(10) 0.032(12) 0.047(13) 0.018(10) -0.017(9) -0.011(9)
C48B 0.029(10) 0.023(11) 0.043(12) -0.021(9) 0.008(8) -0.008(8)
C49B 0.048(11) 0.022(11) 0.021(10) 0.001(8) 0.008(8) -0.008(8)
C1S 0.09(2) 0.08(2) 0.09(2) 0.001(10) 0.002(10) 0.011(10)
Cl1 0.064(8) 0.076(9) 0.056(8) -0.013(7) -0.017(6) 0.031(7)
Cl2 0.071(8) 0.059(8) 0.045(7) -0.012(6) -0.007(6) 0.021(6)

loop_
_atom_type_symbol
_atom_type_description
_atom_type_scat_dispersion_real
_atom_type_scat_dispersion_imag
_atom_type_scat_source
C C 0.0033 0.0016 'International Tables Vol C Tables 4.2.6.8 and 6.1.1.4'
H H 0.0000 0.0000 'International Tables Vol C Tables 4.2.6.8 and 6.1.1.4'
B B 0.0013 0.0007 'International Tables Vol C Tables 4.2.6.8 and 6.1.1.4'
N N 0.0061 0.0033 'International Tables Vol C Tables 4.2.6.8 and 6.1.1.4'
Sn Sn -0.6537 1.4246 'International Tables Vol C Tables 4.2.6.8 and 6.1.1.4'
Cl Cl 0.1484 0.1585 'International Tables Vol C Tables 4.2.6.8 and 6.1.1.4'

loop_
_geom_angle_atom_site_label_1
_geom_angle_atom_site_label_2
_geom_angle_atom_site_label_3
_geom_angle
_geom_angle_site_symmetry_3
N42A Sn4A N41A 66.7(5) .
N42A Sn4A B7A 84.3(6) .
N41A Sn4A B7A 93.0(6) .
N42A Sn4A B10A 117.1(6) .
N41A Sn4A B10A 83.6(6) .
B7A Sn4A B10A 41.8(7) .
C2A C1A C5A 107.1(16) .
C2A C1A B3A 128.6(16) .
C5A C1A B3A 124.1(16) .
C2A C1A B5A 95.0(15) .
C5A C1A B5A 117.9(14) .
B3A C1A B5A 66.6(13) .
C1A C2A C3A 110.7(16) .
C1A C2A B6A 125.5(18) .
C3A C2A B6A 123.2(18) .
C1A C2A B9A 101.2(15) .
C3A C2A B9A 117.8(17) .
B6A C2A B9A 61.5(13) .
C1A B3A B8A 119.2(16) .
C1A B3A B5A 61.8(12) .
B8A B3A B5A 62.6(12) .
C1A B3A B7A 115.9(14) .
B8A B3A B7A 59.1(10) .
B5A B3A B7A 104.8(14) .
C1A B3A H3A 104.9 .
B8A B3A H3A 134.2 .
B5A B3A H3A 142.0 .
B7A B3A H3A 112.7 .
C1A B5A B11A 127.3(17) .
C1A B5A B3A 51.7(11) .
B11A B5A B3A 108.2(16) .
C1A B5A B8A 104.0(15) .
B11A B5A B8A 59.8(12) .
B3A B5A B8A 56.1(11) .
C1A B5A B9A 86.3(14) .
B11A B5A B9A 57.1(13) .
B3A B5A B9A 115.4(16) .
B8A B5A B9A 105.6(15) .
C1A B5A H5A 110.2 .
B11A B5A H5A 117.8 .
B3A B5A H5A 126.4 .
B8A B5A H5A 129.8 .
B9A B5A H5A 112.1 .
C2A B6A B12A 121.4(17) .
C2A B6A B9A 65.2(13) .
B12A B6A B9A 62.3(13) .
C2A B6A B10A 116.5(16) .
B12A B6A B10A 61.3(13) .
B9A B6A B10A 108.5(17) .
C2A B6A H6A 102.8 .
B12A B6A H6A 134.3 .
B9A B6A H6A 140.2 .
B10A B6A H6A 110.6 .
B13A B7A B10A 61.3(12) .
B13A B7A B8A 62.2(11) .
B10A B7A B8A 109.9(15) .
B13A B7A B3A 110.0(14) .
B10A B7A B3A 113.0(15) .
B8A B7A B3A 56.3(10) .
B13A B7A Sn4A 130.5(14) .
B10A B7A Sn4A 70.4(10) .
B8A B7A Sn4A 131.9(12) .
B3A B7A Sn4A 78.8(9) .
B13A B7A H7A 117.5 .
B10A B7A H7A 121.6 .
B8A B7A H7A 119.3 .
B3A B7A H7A 119.4 .
Sn4A B7A H7A 95.9 .
B3A B8A B7A 64.6(11) .
B3A B8A B11A 111.1(15) .
B7A B8A B11A 106.9(15) .
B3A B8A B13A 113.6(15) .
B7A B8A B13A 58.2(11) .
B11A B8A B13A 61.5(12) .
B3A B8A B5A 61.3(12) .
B7A B8A B5A 107.7(14) .
B11A B8A B5A 58.0(12) .
B13A B8A B5A 107.6(15) .
B3A B8A H8A 116.6 .
B7A B8A H8A 122.1 .
B11A B8A H8A 122.0 .
B13A B8A H8A 120.5 .
B5A B8A H8A 123.2 .
B11A B9A B6A 109.0(18) .
B11A B9A B12A 62.7(14) .
B6A B9A B12A 56.8(13) .
B11A B9A C2A 122.3(17) .
B6A B9A C2A 53.3(12) .
B12A B9A C2A 105.6(16) .
B11A B9A B5A 57.3(12) .
B6A B9A B5A 110.4(16) .
B12A B9A B5A 107.0(17) .
C2A B9A B5A 77.3(13) .
B11A B9A H9A 117.3 .
B6A B9A H9A 126.3 .
B12A B9A H9A 125.5 .
C2A B9A H9A 114.1 .
B5A B9A H9A 116.7 .
B12A B10A B6A 57.1(13) .
B12A B10A B7A 108.2(16) .
B6A B10A B7A 116.7(15) .
B12A B10A B13A 59.4(13) .
B6A B10A B13A 108.2(15) .
B7A B10A B13A 58.8(12) .
B12A B10A Sn4A 137.3(14) .
B6A B10A Sn4A 85.8(11) .
B7A B10A Sn4A 67.9(9) .
B13A B10A Sn4A 125.6(12) .
B12A B10A H10A 119.2 .
B6A B10A H10A 114.4 .
B7A B10A H10A 123.3 .
B13A B10A H10A 123.3 .
Sn4A B10A H10A 93.7 .
B9A B11A B5A 65.7(13) .
B9A B11A B8A 114.3(15) .
B5A B11A B8A 62.3(13) .
B9A B11A B12A 59.4(13) .
B5A B11A B12A 111.0(16) .
B8A B11A B12A 107.2(16) .
B9A B11A B13A 107.4(16) .
B5A B11A B13A 109.8(16) .
B8A B11A B13A 59.9(12) .
B12A B11A B13A 57.0(12) .
B9A B11A H11A 118.4 .
B5A B11A H11A 117.7 .
B8A B11A H11A 119.7 .
B12A B11A H11A 123.4 .
B13A B11A H11A 123.7 .
B6A B12A B13A 113.6(16) .
B6A B12A B10A 61.6(13) .
B13A B12A B10A 61.2(13) .
B6A B12A B9A 60.9(13) .
B13A B12A B9A 110.0(15) .
B10A B12A B9A 107.7(16) .
B6A B12A B11A 108.5(15) .
B13A B12A B11A 61.6(13) .
B10A B12A B11A 107.1(16) .
B9A B12A B11A 57.9(12) .
B6A B12A H12A 119.0 .
B13A B12A H12A 118.3 .
B10A B12A H12A 122.0 .
B9A B12A H12A 122.3 .
B11A B12A H12A 122.9 .
B7A B13A B12A 109.2(16) .
B7A B13A B10A 59.9(11) .
B12A B13A B10A 59.5(12) .
B7A B13A B8A 59.6(11) .
B12A B13A B8A 109.7(15) .
B10A B13A B8A 106.8(14) .
B7A B13A B11A 105.8(14) .
B12A B13A B11A 61.3(12) .
B10A B13A B11A 105.6(16) .
B8A B13A B11A 58.6(11) .
B7A B13A H13A 122.0 .
B12A B13A H13A 119.9 .
B10A B13A H13A 123.1 .
B8A B13A H13A 121.9 .
B11A B13A H13A 123.4 .
C2A C3A C4A 104.6(16) .
C2A C3A H3A1 110.8 .
C4A C3A H3A1 110.8 .
C2A C3A H3A2 110.8 .
C4A C3A H3A2 110.8 .
H3A1 C3A H3A2 108.9 .
C3A C4A C5A 103.2(15) .
C3A C4A H4A1 111.1 .
C5A C4A H4A1 111.1 .
C3A C4A H4A2 111.1 .
C5A C4A H4A2 111.1 .
H4A1 C4A H4A2 109.1 .
C1A C5A C4A 102.7(14) .
C1A C5A H5A1 111.2 .
C4A C5A H5A1 111.2 .
C1A C5A H5A2 111.2 .
C4A C5A H5A2 111.2 .
H5A1 C5A H5A2 109.1 .
C44A N41A C40A 121.0(17) .
C44A N41A Sn4A 120.8(13) .
C40A N41A Sn4A 118.2(14) .
C45A N42A C49A 116.3(16) .
C45A N42A Sn4A 121.3(12) .
C49A N42A Sn4A 122.3(11) .
N41A C40A C41A 118.7(19) .
N41A C40A H40A 120.6 .
C41A C40A H40A 120.6 .
C42A C41A C40A 120.1(18) .
C42A C41A H41A 119.9 .
C40A C41A H41A 119.9 .
C41A C42A C43A 121(2) .
C41A C42A H42A 119.4 .
C43A C42A H42A 119.4 .
C42A C43A C44A 116(2) .
C42A C43A H43A 121.9 .
C44A C43A H43A 121.9 .
N41A C44A C43A 122.5(18) .
N41A C44A C45A 117.1(16) .
C43A C44A C45A 120(2) .
N42A C45A C46A 121.6(17) .
N42A C45A C44A 113.8(17) .
C46A C45A C44A 123.7(17) .
C47A C46A C45A 121(2) .
C47A C46A H46A 119.6 .
C45A C46A H46A 119.6 .
C46A C47A C48A 118(2) .
C46A C47A H47A 120.9 .
C48A C47A H47A 120.9 .
C49A C48A C47A 117.2(18) .
C49A C48A H48A 121.4 .
C47A C48A H48A 121.4 .
N42A C49A C48A 125.1(17) .
N42A C49A H49A 117.5 .
C48A C49A H49A 117.5 .
N42B Sn4B N41B 68.7(5) .
N42B Sn4B B10B 89.7(6) .
N41B Sn4B B10B 84.3(6) .
N42B Sn4B B7B 85.0(6) .
N41B Sn4B B7B 121.5(5) .
B10B Sn4B B7B 42.9(7) .
C2B C1B C5B 108.3(16) .
C2B C1B B3B 126.9(15) .
C5B C1B B3B 124.5(17) .
C2B C1B B5B 98.1(14) .
C5B C1B B5B 116.3(15) .
B3B C1B B5B 65.5(13) .
C1B C2B B6B 128.6(16) .
C1B C2B C3B 111.3(15) .
B6B C2B C3B 120.0(17) .
C1B C2B B9B 98.1(15) .
B6B C2B B9B 64.6(12) .
C3B C2B B9B 114.7(14) .
C1B B3B B8B 119.9(17) .
C1B B3B B7B 116.3(16) .
B8B B3B B7B 60.8(12) .
C1B B3B B5B 64.6(13) .
B8B B3B B5B 61.1(13) .
B7B B3B B5B 106.8(14) .
C1B B3B H3B 103.6 .
B8B B3B H3B 135.0 .
B7B B3B H3B 111.3 .
B5B B3B H3B 141.1 .
B11B B5B C1B 122.1(15) .
B11B B5B B8B 59.6(12) .
C1B B5B B8B 102.9(15) .
B11B B5B B3B 106.6(15) .
C1B B5B B3B 49.9(10) .
B8B B5B B3B 57.2(12) .
B11B B5B B9B 57.5(11) .
C1B B5B B9B 81.1(13) .
B8B B5B B9B 105.8(14) .
B3B B5B B9B 111.0(15) .
B11B B5B H5B 118.9 .
C1B B5B H5B 114.3 .
B8B B5B H5B 127.7 .
B3B B5B H5B 127.5 .
B9B B5B H5B 114.8 .
C2B B6B B12B 120.4(16) .
C2B B6B B9B 65.0(12) .
B12B B6B B9B 62.2(11) .
C2B B6B B10B 115.5(15) .
B12B B6B B10B 59.3(11) .
B9B B6B B10B 106.7(14) .
C2B B6B H6B 103.5 .
B12B B6B H6B 134.9 .
B9B B6B H6B 140.1 .
B10B B6B H6B 112.3 .
B13B B7B B10B 59.8(12) .
B13B B7B B8B 59.3(12) .
B10B B7B B8B 108.5(16) .
B13B B7B B3B 108.3(15) .
B10B B7B B3B 115.2(16) .
B8B B7B B3B 57.5(11) .
B13B B7B Sn4B 125.9(13) .
B10B B7B Sn4B 67.3(9) .
B8B B7B Sn4B 136.0(13) .
B3B B7B Sn4B 83.8(10) .
B13B B7B H7B 122.2 .
B10B B7B H7B 123.3 .
B8B B7B H7B 119.0 .
B3B B7B H7B 115.7 .
Sn4B B7B H7B 95.2 .
B3B B8B B13B 112.0(15) .
B3B B8B B11B 110.0(17) .
B13B B8B B11B 60.3(12) .
B3B B8B B7B 61.7(11) .
B13B B8B B7B 59.5(12) .
B11B B8B B7B 106.1(16) .
B3B B8B B5B 61.7(12) .
B13B B8B B5B 109.0(17) .
B11B B8B B5B 59.2(12) .
B7B B8B B5B 108.0(16) .
B3B B8B H8B 118.5 .
B13B B8B H8B 120.3 .
B11B B8B H8B 122.5 .
B7B B8B H8B 122.7 .
B5B B8B H8B 121.6 .
B6B B9B C2B 50.5(10) .
B6B B9B B11B 107.7(13) .
C2B B9B B11B 122.7(15) .
B6B B9B B12B 58.5(10) .
C2B B9B B12B 104.2(13) .
B11B B9B B12B 58.5(11) .
B6B B9B B5B 113.5(14) .
C2B B9B B5B 82.8(12) .
B11B B9B B5B 56.7(11) .
B12B B9B B5B 105.1(14) .
B6B B9B H9B 125.7 .
C2B B9B H9B 113.1 .
B11B B9B H9B 119.5 .
B12B B9B H9B 128.1 .
B5B B9B H9B 114.0 .
B13B B10B B7B 59.7(12) .
B13B B10B B12B 59.4(12) .
B7B B10B B12B 108.1(15) .
B13B B10B B6B 108.0(14) .
B7B B10B B6B 113.7(14) .
B12B B10B B6B 57.7(11) .
B13B B10B Sn4B 128.3(13) .
B7B B10B Sn4B 69.8(9) .
B12B B10B Sn4B 135.2(12) .
B6B B10B Sn4B 81.5(9) .
B13B B10B H10B 121.2 .
B7B B10B H10B 122.9 .
B12B B10B H10B 119.2 .
B6B B10B H10B 117.7 .
Sn4B B10B H10B 94.5 .
B12B B11B B5B 115.0(16) .
B12B B11B B13B 59.5(11) .
B5B B11B B13B 109.9(15) .
B12B B11B B8B 109.9(15) .
B5B B11B B8B 61.2(13) .
B13B B11B B8B 59.3(12) .
B12B B11B B9B 61.7(11) .
B5B B11B B9B 65.8(13) .
B13B B11B B9B 109.6(14) .
B8B B11B B9B 113.6(15) .
B12B B11B H11B 119.6 .
B5B B11B H11B 117.2 .
B13B B11B H11B 122.9 .
B8B B11B H11B 120.5 .
B9B B11B H11B 117.7 .
B6B B12B B13B 112.7(15) .
B6B B12B B11B 109.4(14) .
B13B B12B B11B 60.7(12) .
B6B B12B B10B 63.0(12) .
B13B B12B B10B 59.8(12) .
B11B B12B B10B 107.1(15) .
B6B B12B B9B 59.3(11) .
B13B B12B B9B 109.1(15) .
B11B B12B B9B 59.8(12) .
B10B B12B B9B 107.3(14) .
B6B B12B H12B 118.9 .
B13B B12B H12B 119.8 .
B11B B12B H12B 122.0 .
B10B B12B H12B 122.0 .
B9B B12B H12B 122.6 .
B12B B13B B8B 111.0(15) .
B12B B13B B7B 109.9(14) .
B8B B13B B7B 61.2(12) .
B12B B13B B10B 60.8(12) .
B8B B13B B10B 110.5(14) .
B7B B13B B10B 60.5(11) .
B12B B13B B11B 59.8(11) .
B8B B13B B11B 60.4(13) .
B7B B13B B11B 107.5(14) .
B10B B13B B11B 107.2(14) .
B12B B13B H13B 120.1 .
B8B B13B H13B 119.5 .
B7B B13B H13B 121.2 .
B10B B13B H13B 121.2 .
B11B B13B H13B 123.0 .
C2B C3B C4B 103.0(16) .
C2B C3B H3B1 111.2 .
C4B C3B H3B1 111.2 .
C2B C3B H3B2 111.2 .
C4B C3B H3B2 111.2 .
H3B1 C3B H3B2 109.1 .
C5B C4B C3B 102.2(14) .
C5B C4B H4B1 111.3 .
C3B C4B H4B1 111.3 .
C5B C4B H4B2 111.3 .
C3B C4B H4B2 111.3 .
H4B1 C4B H4B2 109.2 .
C1B C5B C4B 107.3(15) .
C1B C5B H5B1 110.3 .
C4B C5B H5B1 110.3 .
C1B C5B H5B2 110.3 .
C4B C5B H5B2 110.3 .
H5B1 C5B H5B2 108.5 .
C40B N41B C44B 118.6(18) .
C40B N41B Sn4B 121.3(13) .
C44B N41B Sn4B 120.1(12) .
C49B N42B C45B 121.8(16) .
C49B N42B Sn4B 119.6(12) .
C45B N42B Sn4B 117.6(13) .
N41B C40B C41B 121(2) .
N41B C40B H40B 119.5 .
C41B C40B H40B 119.5 .
C40B C41B C42B 123(2) .
C40B C41B H41B 118.7 .
C42B C41B H41B 118.7 .
C43B C42B C41B 116.5(19) .
C43B C42B H42B 121.7 .
C41B C42B H42B 121.7 .
C42B C43B C44B 120.9(19) .
C42B C43B H43B 119.6 .
C44B C43B H43B 119.6 .
N41B C44B C43B 120.2(18) .
N41B C44B C45B 113.2(17) .
C43B C44B C45B 126.5(17) .
N42B C45B C46B 119.5(17) .
N42B C45B C44B 120.1(18) .
C46B C45B C44B 120.2(18) .
C47B C46B C45B 117.3(18) .
C47B C46B H46B 121.4 .
C45B C46B H46B 121.4 .
C46B C47B C48B 122.6(19) .
C46B C47B H47B 118.7 .
C48B C47B H47B 118.7 .
C47B C48B C49B 118.0(19) .
C47B C48B H48B 121.0 .
C49B C48B H48B 121.0 .
N42B C49B C48B 120.0(17) .
N42B C49B H49B 120.0 .
C48B C49B H49B 120.0 .
Cl2 C1S Cl1 119(3) .
Cl2 C1S H1S1 107.7 .
Cl1 C1S H1S1 107.7 .
Cl2 C1S H1S2 107.7 .
Cl1 C1S H1S2 107.7 .
H1S1 C1S H1S2 107.1 .
C1S Cl2 Cl2 160(3) 3_567

loop_
_geom_bond_atom_site_label_1
_geom_bond_atom_site_label_2
_geom_bond_distance
_geom_bond_site_symmetry_2
Sn4A N42A 2.396(15) .
Sn4A N41A 2.419(16) .
Sn4A B7A 2.46(2) .
Sn4A B10A 2.50(2) .
C1A C2A 1.40(3) .
C1A C5A 1.53(2) .
C1A B3A 1.55(3) .
C1A B5A 1.75(3) .
C2A C3A 1.47(3) .
C2A B6A 1.61(3) .
C2A B9A 1.82(3) .
B3A B8A 1.72(2) .
B3A B5A 1.82(3) .
B3A B7A 1.87(3) .
B3A H3A 1.1200 .
B5A B11A 1.76(3) .
B5A B8A 1.84(3) .
B5A B9A 1.91(3) .
B5A H5A 1.1200 .
B6A B12A 1.69(3) .
B6A B9A 1.76(3) .
B6A B10A 1.77(3) .
B6A H6A 1.1200 .
B7A B13A 1.75(3) .
B7A B10A 1.77(3) .
B7A B8A 1.78(3) .
B7A H7A 1.1200 .
B8A B11A 1.80(3) .
B8A B13A 1.82(3) .
B8A H8A 1.1200 .
B9A B11A 1.76(3) .
B9A B12A 1.79(3) .
B9A H9A 1.1200 .
B10A B12A 1.76(3) .
B10A B13A 1.79(3) .
B10A H10A 1.1200 .
B11A B12A 1.84(3) .
B11A B13A 1.85(3) .
B11A H11A 1.1200 .
B12A B13A 1.76(3) .
B12A H12A 1.1200 .
B13A H13A 1.1200 .
C3A C4A 1.48(3) .
C3A H3A1 0.9900 .
C3A H3A2 0.9900 .
C4A C5A 1.55(3) .
C4A H4A1 0.9900 .
C4A H4A2 0.9900 .
C5A H5A1 0.9900 .
C5A H5A2 0.9900 .
N41A C44A 1.29(3) .
N41A C40A 1.35(2) .
N42A C45A 1.34(2) .
N42A C49A 1.35(2) .
C40A C41A 1.39(3) .
C40A H40A 0.9500 .
C41A C42A 1.33(3) .
C41A H41A 0.9500 .
C42A C43A 1.38(3) .
C42A H42A 0.9500 .
C43A C44A 1.40(3) .
C43A H43A 0.9500 .
C44A C45A 1.51(3) .
C45A C46A 1.43(3) .
C46A C47A 1.33(3) .
C46A H46A 0.9500 .
C47A C48A 1.43(3) .
C47A H47A 0.9500 .
C48A C49A 1.38(3) .
C48A H48A 0.9500 .
C49A H49A 0.9500 .
Sn4B N42B 2.396(14) .
Sn4B N41B 2.399(15) .
Sn4B B10B 2.43(2) .
Sn4B B7B 2.47(2) .
C1B C2B 1.44(3) .
C1B C5B 1.47(2) .
C1B B3B 1.54(3) .
C1B B5B 1.82(3) .
C2B B6B 1.52(2) .
C2B C3B 1.53(2) .
C2B B9B 1.79(3) .
B3B B8B 1.75(3) .
B3B B7B 1.82(3) .
B3B B5B 1.83(3) .
B3B H3B 1.1200 .
B5B B11B 1.78(3) .
B5B B8B 1.82(3) .
B5B B9B 1.95(3) .
B5B H5B 1.1200 .
B6B B12B 1.77(3) .
B6B B9B 1.78(3) .
B6B B10B 1.86(3) .
B6B H6B 1.1200 .
B7B B13B 1.77(3) .
B7B B10B 1.79(3) .
B7B B8B 1.81(3) .
B7B H7B 1.1200 .
B8B B13B 1.77(3) .
B8B B11B 1.79(3) .
B8B H8B 1.1200 .
B9B B11B 1.80(3) .
B9B B12B 1.83(3) .
B9B H9B 1.1200 .
B10B B13B 1.78(3) .
B10B B12B 1.80(3) .
B10B H10B 1.1200 .
B11B B12B 1.77(3) .
B11B B13B 1.79(3) .
B11B H11B 1.1200 .
B12B B13B 1.77(3) .
B12B H12B 1.1200 .
B13B H13B 1.1200 .
C3B C4B 1.58(2) .
C3B H3B1 0.9900 .
C3B H3B2 0.9900 .
C4B C5B 1.58(3) .
C4B H4B1 0.9900 .
C4B H4B2 0.9900 .
C5B H5B1 0.9900 .
C5B H5B2 0.9900 .
N41B C40B 1.32(2) .
N41B C44B 1.38(2) .
N42B C49B 1.33(2) .
N42B C45B 1.35(2) .
C40B C41B 1.35(3) .
C40B H40B 0.9500 .
C41B C42B 1.38(3) .
C41B H41B 0.9500 .
C42B C43B 1.35(3) .
C42B H42B 0.9500 .
C43B C44B 1.38(3) .
C43B H43B 0.9500 .
C44B C45B 1.48(3) .
C45B C46B 1.41(3) .
C46B C47B 1.36(3) .
C46B H46B 0.9500 .
C47B C48B 1.37(3) .
C47B H47B 0.9500 .
C48B C49B 1.39(3) .
C48B H48B 0.9500 .
C49B H49B 0.9500 .
C1S Cl2 1.61(6) .
C1S Cl1 1.75(6) .
C1S H1S1 0.9900 .
C1S H1S2 0.9900 .
Cl2 Cl2 1.62(2) 3_567

loop_
_geom_torsion_atom_site_label_1
_geom_torsion_atom_site_label_2
_geom_torsion_atom_site_label_3
_geom_torsion_atom_site_label_4
_geom_torsion
_geom_torsion_site_symmetry_4
C5A C1A C2A C3A -1(2) .
B3A C1A C2A C3A 174.0(18) .
B5A C1A C2A C3A -122.2(17) .
C5A C1A C2A B6A -172.4(18) .
B3A C1A C2A B6A 3(3) .
B5A C1A C2A B6A 66(2) .
C5A C1A C2A B9A 124.8(15) .
B3A C1A C2A B9A -60(2) .
B5A C1A C2A B9A 3.5(16) .
C2A C1A B3A B8A 51(3) .
C5A C1A B3A B8A -134.8(17) .
B5A C1A B3A B8A -26.0(16) .
C2A C1A B3A B5A 77(2) .
C5A C1A B3A B5A -108.8(18) .
C2A C1A B3A B7A -16(3) .
C5A C1A B3A B7A 157.7(15) .
B5A C1A B3A B7A -93.5(16) .
C2A C1A B5A B11A -46(2) .
C5A C1A B5A B11A -158(2) .
B3A C1A B5A B11A 84(2) .
C2A C1A B5A B3A -130.1(16) .
C5A C1A B5A B3A 117.6(19) .
C2A C1A B5A B8A -108.5(16) .
C5A C1A B5A B8A 139.2(16) .
B3A C1A B5A B8A 21.6(13) .
C2A C1A B5A B9A -3.3(15) .
C5A C1A B5A B9A -115.6(18) .
B3A C1A B5A B9A 126.8(15) .
B8A B3A B5A C1A 154.5(15) .
B7A B3A B5A C1A 111.8(15) .
C1A B3A B5A B11A -123.6(17) .
B8A B3A B5A B11A 30.8(15) .
B7A B3A B5A B11A -11.9(19) .
C1A B3A B5A B8A -154.5(15) .
B7A B3A B5A B8A -42.7(12) .
C1A B3A B5A B9A -62.2(16) .
B8A B3A B5A B9A 92.3(17) .
B7A B3A B5A B9A 49.6(19) .
C1A C2A B6A B12A -55(3) .
C3A C2A B6A B12A 134(2) .
B9A C2A B6A B12A 28.2(18) .
C1A C2A B6A B9A -83(2) .
C3A C2A B6A B9A 106(2) .
C1A C2A B6A B10A 16(3) .
C3A C2A B6A B10A -154.5(19) .
B9A C2A B6A B10A 99(2) .
C1A B3A B7A B13A 77.1(19) .
B8A B3A B7A B13A -32.9(15) .
B5A B3A B7A B13A 11.7(19) .
C1A B3A B7A B10A 11(2) .
B8A B3A B7A B10A -99.3(16) .
B5A B3A B7A B10A -54.7(18) .
C1A B3A B7A B8A 110.0(18) .
B5A B3A B7A B8A 44.6(13) .
C1A B3A B7A Sn4A -52.1(14) .
B8A B3A B7A Sn4A -162.1(12) .
B5A B3A B7A Sn4A -117.5(12) .
N42A Sn4A B7A B13A 155.9(16) .
N41A Sn4A B7A B13A 89.6(16) .
B10A Sn4A B7A B13A 12.8(13) .
N42A Sn4A B7A B10A 143.1(10) .
N41A Sn4A B7A B10A 76.8(10) .
N42A Sn4A B7A B8A -117.4(17) .
N41A Sn4A B7A B8A 176.4(16) .
B10A Sn4A B7A B8A 100(2) .
N42A Sn4A B7A B3A -97.3(10) .
N41A Sn4A B7A B3A -163.5(10) .
B10A Sn4A B7A B3A 119.6(14) .
C1A B3A B8A B7A -104.4(17) .
B5A B3A B8A B7A -130.1(14) .
C1A B3A B8A B11A -5(2) .
B5A B3A B8A B11A -30.8(14) .
B7A B3A B8A B11A 99.3(16) .
C1A B3A B8A B13A -72(2) .
B5A B3A B8A B13A -97.8(16) .
B7A B3A B8A B13A 32.3(14) .
C1A B3A B8A B5A 25.8(15) .
B7A B3A B8A B5A 130.1(14) .
B13A B7A B8A B3A 144.8(16) .
B10A B7A B8A B3A 105.0(16) .
Sn4A B7A B8A B3A 23.9(16) .
B13A B7A B8A B11A 39.1(14) .
B10A B7A B8A B11A -0.7(18) .
B3A B7A B8A B11A -105.7(15) .
Sn4A B7A B8A B11A -81.8(18) .
B10A B7A B8A B13A -39.8(15) .
B3A B7A B8A B13A -144.8(16) .
Sn4A B7A B8A B13A -120.9(19) .
B13A B7A B8A B5A 100.0(16) .
B10A B7A B8A B5A 60.2(18) .
B3A B7A B8A B5A -44.8(13) .
Sn4A B7A B8A B5A -21(2) .
C1A B5A B8A B3A -20.4(13) .
B11A B5A B8A B3A -145.7(16) .
B9A B5A B8A B3A -110.4(16) .
C1A B5A B8A B7A 26.1(18) .
B11A B5A B8A B7A -99.2(16) .
B3A B5A B8A B7A 46.5(13) .
B9A B5A B8A B7A -63.9(18) .
C1A B5A B8A B11A 125.3(17) .
B3A B5A B8A B11A 145.7(16) .
B9A B5A B8A B11A 35.3(14) .
C1A B5A B8A B13A 87.4(16) .
B11A B5A B8A B13A -37.9(14) .
B3A B5A B8A B13A 107.8(15) .
B9A B5A B8A B13A -2.6(19) .
C2A B6A B9A B11A 116.6(18) .
B12A B6A B9A B11A -36.3(15) .
B10A B6A B9A B11A 5(2) .
C2A B6A B9A B12A 152.9(18) .
B10A B6A B9A B12A 41.6(15) .
B12A B6A B9A C2A -152.9(18) .
B10A B6A B9A C2A -111.3(17) .
C2A B6A B9A B5A 55.4(16) .
B12A B6A B9A B5A -97.5(18) .
B10A B6A B9A B5A -56(2) .
C1A C2A B9A B11A 34(2) .
C3A C2A B9A B11A 154.7(18) .
B6A C2A B9A B11A -91(2) .
C1A C2A B9A B6A 124.5(19) .
C3A C2A B9A B6A -115(2) .
C1A C2A B9A B12A 101.1(18) .
C3A C2A B9A B12A -138.1(18) .
B6A C2A B9A B12A -23.3(16) .
C1A C2A B9A B5A -3.3(15) .
C3A C2A B9A B5A 117.5(18) .
B6A C2A B9A B5A -127.8(16) .
C1A B5A B9A B11A -140.0(17) .
B3A B5A B9A B11A -95.9(18) .
B8A B5A B9A B11A -36.5(15) .
C1A B5A B9A B6A -39.9(18) .
B11A B5A B9A B6A 100.1(19) .
B3A B5A B9A B6A 4(2) .
B8A B5A B9A B6A 64(2) .
C1A B5A B9A B12A -100.1(16) .
B11A B5A B9A B12A 39.9(16) .
B3A B5A B9A B12A -56(2) .
B8A B5A B9A B12A 3(2) .
C1A B5A B9A C2A 2.6(12) .
B11A B5A B9A C2A 142.6(17) .
B3A B5A B9A C2A 46.6(17) .
B8A B5A B9A C2A 106.1(15) .
C2A B6A B10A B12A -113(2) .
B9A B6A B10A B12A -42.1(15) .
C2A B6A B10A B7A -18(3) .
B12A B6A B10A B7A 95.1(18) .
B9A B6A B10A B7A 53(2) .
C2A B6A B10A B13A -81(2) .
B12A B6A B10A B13A 31.6(13) .
B9A B6A B10A B13A -10.5(19) .
C2A B6A B10A Sn4A 44.8(17) .
B12A B6A B10A Sn4A 157.8(13) .
B9A B6A B10A Sn4A 115.7(13) .
B13A B7A B10A B12A -34.3(15) .
B8A B7A B10A B12A 6(2) .
B3A B7A B10A B12A 66.7(19) .
Sn4A B7A B10A B12A 134.6(15) .
B13A B7A B10A B6A -95.9(17) .
B8A B7A B10A B6A -56(2) .
B3A B7A B10A B6A 5(2) .
Sn4A B7A B10A B6A 73.0(15) .
B8A B7A B10A B13A 40.2(14) .
B3A B7A B10A B13A 101.1(16) .
Sn4A B7A B10A B13A 168.9(12) .
B13A B7A B10A Sn4A -168.9(12) .
B8A B7A B10A Sn4A -128.7(13) .
B3A B7A B10A Sn4A -67.9(12) .
N42A Sn4A B10A B12A -135(2) .
N41A Sn4A B10A B12A 165(2) .
B7A Sn4A B10A B12A -93(2) .
N42A Sn4A B10A B6A -163.3(9) .
N41A Sn4A B10A B6A 137.0(11) .
B7A Sn4A B10A B6A -121.1(15) .
N42A Sn4A B10A B7A -42.2(11) .
N41A Sn4A B10A B7A -101.9(10) .
N42A Sn4A B10A B13A -53.8(16) .
N41A Sn4A B10A B13A -113.6(16) .
B7A Sn4A B10A B13A -11.6(13) .
B6A B9A B11A B5A -102.5(17) .
B12A B9A B11A B5A -136.4(17) .
C2A B9A B11A B5A -44.5(19) .
B6A B9A B11A B8A -62(2) .
B12A B9A B11A B8A -96.3(18) .
C2A B9A B11A B8A -4(3) .
B5A B9A B11A B8A 40.1(16) .
B6A B9A B11A B12A 33.9(14) .
C2A B9A B11A B12A 91.9(19) .
B5A B9A B11A B12A 136.4(17) .
B6A B9A B11A B13A 1.8(19) .
B12A B9A B11A B13A -32.1(14) .
C2A B9A B11A B13A 60(2) .
B5A B9A B11A B13A 104.3(16) .
C1A B5A B11A B9A 54(2) .
B3A B5A B11A B9A 109.0(17) .
B8A B5A B11A B9A 138.5(16) .
C1A B5A B11A B8A -85(2) .
B3A B5A B11A B8A -29.5(14) .
B9A B5A B11A B8A -138.5(16) .
C1A B5A B11A B12A 14(3) .
B3A B5A B11A B12A 69(2) .
B8A B5A B11A B12A 99.0(17) .
B9A B5A B11A B12A -39.5(16) .
C1A B5A B11A B13A -47(3) .
B3A B5A B11A B13A 8(2) .
B8A B5A B11A B13A 37.8(15) .
B9A B5A B11A B13A -100.7(18) .
B3A B8A B11A B9A -10(2) .
B7A B8A B11A B9A 59.2(19) .
B13A B8A B11A B9A 96.7(18) .
B5A B8A B11A B9A -41.5(16) .
B3A B8A B11A B5A 32.0(15) .
B7A B8A B11A B5A 100.7(15) .
B13A B8A B11A B5A 138.2(16) .
B3A B8A B11A B12A -73.1(18) .
B7A B8A B11A B12A -4.4(18) .
B13A B8A B11A B12A 33.1(14) .
B5A B8A B11A B12A -105.1(17) .
B3A B8A B11A B13A -106.2(16) .
B7A B8A B11A B13A -37.6(13) .
B5A B8A B11A B13A -138.2(16) .
C2A B6A B12A B13A 72(2) .
B9A B6A B12A B13A 100.6(17) .
B10A B6A B12A B13A -33.5(15) .
C2A B6A B12A B10A 105(2) .
B9A B6A B12A B10A 134.2(16) .
C2A B6A B12A B9A -29.0(19) .
B10A B6A B12A B9A -134.2(16) .
C2A B6A B12A B11A 5(3) .
B9A B6A B12A B11A 34.3(15) .
B10A B6A B12A B11A -99.9(17) .
B7A B10A B12A B6A -110.6(16) .
B13A B10A B12A B6A -144.7(15) .
Sn4A B10A B12A B6A -34(2) .
B6A B10A B12A B13A 144.7(15) .
B7A B10A B12A B13A 34.1(14) .
Sn4A B10A B12A B13A 111(2) .
B6A B10A B12A B9A 41.1(15) .
B7A B10A B12A B9A -69(2) .
B13A B10A B12A B9A -103.5(17) .
Sn4A B10A B12A B9A 7(3) .
B6A B10A B12A B11A 102.1(17) .
B7A B10A B12A B11A -8(2) .
B13A B10A B12A B11A -42.5(15) .
Sn4A B10A B12A B11A 68(3) .
B11A B9A B12A B6A 140.9(16) .
C2A B9A B12A B6A 22.3(14) .
B5A B9A B12A B6A 103.5(17) .
B11A B9A B12A B13A 34.4(15) .
B6A B9A B12A B13A -106.5(17) .
C2A B9A B12A B13A -84.2(18) .
B5A B9A B12A B13A -3(2) .
B11A B9A B12A B10A 99.4(18) .
B6A B9A B12A B10A -41.5(15) .
C2A B9A B12A B10A -19(2) .
B5A B9A B12A B10A 62(2) .
B6A B9A B12A B11A -140.9(16) .
C2A B9A B12A B11A -118.6(17) .
B5A B9A B12A B11A -37.4(14) .
B9A B11A B12A B6A -35.5(16) .
B5A B11A B12A B6A 7(2) .
B8A B11A B12A B6A 73.1(19) .
B13A B11A B12A B6A 107.4(17) .
B9A B11A B12A B13A -142.9(16) .
B5A B11A B12A B13A -100.5(18) .
B8A B11A B12A B13A -34.3(14) .
B9A B11A B12A B10A -100.5(18) .
B5A B11A B12A B10A -58(2) .
B8A B11A B12A B10A 8(2) .
B13A B11A B12A B10A 42.3(15) .
B5A B11A B12A B9A 42.3(17) .
B8A B11A B12A B9A 108.6(16) .
B13A B11A B12A B9A 142.9(16) .
B10A B7A B13A B12A 34.6(14) .
B8A B7A B13A B12A -102.1(15) .
B3A B7A B13A B12A -71.4(17) .
Sn4A B7A B13A B12A 21(2) .
B8A B7A B13A B10A -136.7(15) .
B3A B7A B13A B10A -106.0(16) .
Sn4A B7A B13A B10A -13.8(15) .
B10A B7A B13A B8A 136.7(15) .
B3A B7A B13A B8A 30.7(13) .
Sn4A B7A B13A B8A 122.9(17) .
B10A B7A B13A B11A 99.2(17) .
B8A B7A B13A B11A -37.5(14) .
B3A B7A B13A B11A -6.8(19) .
Sn4A B7A B13A B11A 85.4(17) .
B6A B12A B13A B7A -1(2) .
B10A B12A B13A B7A -34.8(14) .
B9A B12A B13A B7A 65.0(18) .
B11A B12A B13A B7A 98.0(15) .
B6A B12A B13A B10A 33.7(14) .
B9A B12A B13A B10A 99.8(17) .
B11A B12A B13A B10A 132.7(15) .
B6A B12A B13A B8A -64.7(19) .
B10A B12A B13A B8A -98.4(15) .
B9A B12A B13A B8A 1(2) .
B11A B12A B13A B8A 34.3(13) .
B6A B12A B13A B11A -99.0(17) .
B10A B12A B13A B11A -132.7(15) .
B9A B12A B13A B11A -33.0(14) .
B12A B10A B13A B7A 141.5(16) .
B6A B10A B13A B7A 110.8(16) .
Sn4A B10A B13A B7A 12.6(14) .
B6A B10A B13A B12A -30.7(13) .
B7A B10A B13A B12A -141.5(16) .
Sn4A B10A B13A B12A -128.8(17) .
B12A B10A B13A B8A 103.3(16) .
B6A B10A B13A B8A 72.6(17) .
B7A B10A B13A B8A -38.2(13) .
Sn4A B10A B13A B8A -26(2) .
B12A B10A B13A B11A 42.0(14) .
B6A B10A B13A B11A 11.3(18) .
B7A B10A B13A B11A -99.5(15) .
Sn4A B10A B13A B11A -86.9(17) .
B3A B8A B13A B7A -34.6(15) .
B11A B8A B13A B7A -136.7(16) .
B5A B8A B13A B7A -100.3(16) .
B3A B8A B13A B12A 66.6(19) .
B7A B8A B13A B12A 101.2(16) .
B11A B8A B13A B12A -35.4(14) .
B5A B8A B13A B12A 0.9(19) .
B3A B8A B13A B10A 4(2) .
B7A B8A B13A B10A 38.3(14) .
B11A B8A B13A B10A -98.3(16) .
B5A B8A B13A B10A -62.0(18) .
B3A B8A B13A B11A 102.0(17) .
B7A B8A B13A B11A 136.7(16) .
B5A B8A B13A B11A 36.3(14) .
B9A B11A B13A B7A -70.6(18) .
B5A B11A B13A B7A -1(2) .
B8A B11A B13A B7A 38.0(13) .
B12A B11A B13A B7A -103.6(17) .
B9A B11A B13A B12A 33.0(15) .
B5A B11A B13A B12A 102.7(18) .
B8A B11A B13A B12A 141.5(15) .
B9A B11A B13A B10A -8.1(18) .
B5A B11A B13A B10A 61.7(19) .
B8A B11A B13A B10A 100.5(14) .
B12A B11A B13A B10A -41.0(14) .
B9A B11A B13A B8A -108.5(16) .
B5A B11A B13A B8A -38.8(15) .
B12A B11A B13A B8A -141.5(15) .
C1A C2A C3A C4A 22(2) .
B6A C2A C3A C4A -166.2(17) .
B9A C2A C3A C4A -93.6(19) .
C2A C3A C4A C5A -33.1(19) .
C2A C1A C5A C4A -19.4(19) .
B3A C1A C5A C4A 165.4(16) .
B5A C1A C5A C4A 86.0(18) .
C3A C4A C5A C1A 32.2(17) .
N42A Sn4A N41A C44A -1.3(13) .
B7A Sn4A N41A C44A 81.1(15) .
B10A Sn4A N41A C44A 121.8(15) .
N42A Sn4A N41A C40A 176.8(14) .
B7A Sn4A N41A C40A -100.8(13) .
B10A Sn4A N41A C40A -60.1(13) .
N41A Sn4A N42A C45A 4.2(12) .
B7A Sn4A N42A C45A -91.6(13) .
B10A Sn4A N42A C45A -64.9(14) .
N41A Sn4A N42A C49A -178.6(15) .
B7A Sn4A N42A C49A 85.6(14) .
B10A Sn4A N42A C49A 112.3(14) .
C44A N41A C40A C41A -4(3) .
Sn4A N41A C40A C41A 178.0(13) .
N41A C40A C41A C42A 0(3) .
C40A C41A C42A C43A 2(3) .
C41A C42A C43A C44A 0(3) .
C40A N41A C44A C43A 6(3) .
Sn4A N41A C44A C43A -175.7(14) .
C40A N41A C44A C45A -179.2(15) .
Sn4A N41A C44A C45A -1(2) .
C42A C43A C44A N41A -4(3) .
C42A C43A C44A C45A -178.7(17) .
C49A N42A C45A C46A 7(2) .
Sn4A N42A C45A C46A -175.9(13) .
C49A N42A C45A C44A 176.5(15) .
Sn4A N42A C45A C44A -6.2(19) .
N41A C44A C45A N42A 5(2) .
C43A C44A C45A N42A 179.3(16) .
N41A C44A C45A C46A 174.2(17) .
C43A C44A C45A C46A -11(3) .
N42A C45A C46A C47A -10(3) .
C44A C45A C46A C47A -178.3(18) .
C45A C46A C47A C48A 8(3) .
C46A C47A C48A C49A -5(3) .
C45A N42A C49A C48A -3(3) .
Sn4A N42A C49A C48A 179.3(14) .
C47A C48A C49A N42A 2(3) .
C5B C1B C2B B6B -175.4(19) .
B3B C1B C2B B6B -2(3) .
B5B C1B C2B B6B 63(2) .
C5B C1B C2B C3B 0(2) .
B3B C1B C2B C3B 173.8(17) .
B5B C1B C2B C3B -120.9(16) .
C5B C1B C2B B9B 120.8(15) .
B3B C1B C2B B9B -66(2) .
B5B C1B C2B B9B -0.3(14) .
C2B C1B B3B B8B 54(3) .
C5B C1B B3B B8B -133.3(19) .
B5B C1B B3B B8B -27.2(16) .
C2B C1B B3B B7B -16(3) .
C5B C1B B3B B7B 156.9(17) .
B5B C1B B3B B7B -97.1(17) .
C2B C1B B3B B5B 81.4(19) .
C5B C1B B3B B5B -106(2) .
C2B C1B B5B B11B -42(2) .
C5B C1B B5B B11B -156.9(18) .
B3B C1B B5B B11B 85(2) .
C2B C1B B5B B8B -104.0(16) .
C5B C1B B5B B8B 141.0(17) .
B3B C1B B5B B8B 23.0(14) .
C2B C1B B5B B3B -127.0(16) .
C5B C1B B5B B3B 118.0(19) .
C2B C1B B5B B9B 0.3(13) .
C5B C1B B5B B9B -114.7(17) .
B3B C1B B5B B9B 127.3(14) .
C1B B3B B5B B11B -118.2(17) .
B8B B3B B5B B11B 34.8(15) .
B7B B3B B5B B11B -7(2) .
B8B B3B B5B C1B 153.1(16) .
B7B B3B B5B C1B 111.6(16) .
C1B B3B B5B B8B -153.1(16) .
B7B B3B B5B B8B -41.5(14) .
C1B B3B B5B B9B -57.3(15) .
B8B B3B B5B B9B 95.7(16) .
B7B B3B B5B B9B 54.3(18) .
C1B C2B B6B B12B -50(3) .
C3B C2B B6B B12B 134.6(18) .
B9B C2B B6B B12B 29.5(16) .
C1B C2B B6B B9B -80(2) .
C3B C2B B6B B9B 105.1(18) .
C1B C2B B6B B10B 18(3) .
C3B C2B B6B B10B -157.5(15) .
B9B C2B B6B B10B 97.4(16) .
C1B B3B B7B B13B 79.1(19) .
B8B B3B B7B B13B -32.1(15) .
B5B B3B B7B B13B 10(2) .
C1B B3B B7B B10B 15(2) .
B8B B3B B7B B10B -96.6(18) .
B5B B3B B7B B10B -55.0(19) .
C1B B3B B7B B8B 111.1(19) .
B5B B3B B7B B8B 41.6(16) .
C1B B3B B7B Sn4B -46.8(15) .
B8B B3B B7B Sn4B -157.9(14) .
B5B B3B B7B Sn4B -116.2(13) .
N42B Sn4B B7B B13B 107.5(15) .
N41B Sn4B B7B B13B 46.2(17) .
B10B Sn4B B7B B13B 12.5(13) .
N42B Sn4B B7B B10B 95.0(10) .
N41B Sn4B B7B B10B 33.7(12) .
N42B Sn4B B7B B8B -171.5(19) .
N41B Sn4B B7B B8B 127.2(18) .
B10B Sn4B B7B B8B 93(2) .
N42B Sn4B B7B B3B -144.4(11) .
N41B Sn4B B7B B3B 154.4(9) .
B10B Sn4B B7B B3B 120.7(15) .
C1B B3B B8B B13B -72(2) .
B7B B3B B8B B13B 33.0(16) .
B5B B3B B8B B13B -100.5(19) .
C1B B3B B8B B11B -7(2) .
B7B B3B B8B B11B 98.0(17) .
B5B B3B B8B B11B -35.4(14) .
C1B B3B B8B B7B -105.3(19) .
B5B B3B B8B B7B -133.4(16) .
C1B B3B B8B B5B 28.2(17) .
B7B B3B B8B B5B 133.4(16) .
B13B B7B B8B B3B 144.1(17) .
B10B B7B B8B B3B 108.7(16) .
Sn4B B7B B8B B3B 32.6(19) .
B10B B7B B8B B13B -35.5(14) .
B3B B7B B8B B13B -144.1(17) .
Sn4B B7B B8B B13B -112(2) .
B13B B7B B8B B11B 39.7(13) .
B10B B7B B8B B11B 4.3(18) .
B3B B7B B8B B11B -104.4(17) .
Sn4B B7B B8B B11B -72(2) .
B13B B7B B8B B5B 101.9(17) .
B10B B7B B8B B5B 66.4(18) .
B3B B7B B8B B5B -42.2(14) .
Sn4B B7B B8B B5B -10(3) .
B11B B5B B8B B3B -140.6(16) .
C1B B5B B8B B3B -20.8(13) .
B9B B5B B8B B3B -105.1(16) .
B11B B5B B8B B13B -35.3(14) .
C1B B5B B8B B13B 84.5(17) .
B3B B5B B8B B13B 105.3(16) .
B9B B5B B8B B13B 0.3(19) .
C1B B5B B8B B11B 119.8(16) .
B3B B5B B8B B11B 140.6(16) .
B9B B5B B8B B11B 35.6(13) .
B11B B5B B8B B7B -98.4(17) .
C1B B5B B8B B7B 21.4(19) .
B3B B5B B8B B7B 42.3(14) .
B9B B5B B8B B7B -62.8(18) .
B12B B6B B9B C2B -151.3(16) .
B10B B6B B9B C2B -110.9(16) .
C2B B6B B9B B11B 118.2(15) .
B12B B6B B9B B11B -33.1(13) .
B10B B6B B9B B11B 7.3(17) .
C2B B6B B9B B12B 151.3(16) .
B10B B6B B9B B12B 40.4(12) .
C2B B6B B9B B5B 57.5(15) .
B12B B6B B9B B5B -93.8(16) .
B10B B6B B9B B5B -53.3(17) .
C1B C2B B9B B6B 129.1(16) .
C3B C2B B9B B6B -113.0(19) .
C1B C2B B9B B11B 42.6(18) .
B6B C2B B9B B11B -86.5(17) .
C3B C2B B9B B11B 160.6(15) .
C1B C2B B9B B12B 104.1(15) .
B6B C2B B9B B12B -25.0(14) .
C3B C2B B9B B12B -138.0(16) .
C1B C2B B9B B5B 0.3(13) .
B6B C2B B9B B5B -128.8(15) .
C3B C2B B9B B5B 118.2(16) .
B11B B5B B9B B6B 96.3(15) .
C1B B5B B9B B6B -41.2(15) .
B8B B5B B9B B6B 59.8(18) .
B3B B5B B9B B6B -1(2) .
B11B B5B B9B C2B 137.3(14) .
C1B B5B B9B C2B -0.2(10) .
B8B B5B B9B C2B 100.8(14) .
B3B B5B B9B C2B 40.4(15) .
C1B B5B B9B B11B -137.5(15) .
B8B B5B B9B B11B -36.5(13) .
B3B B5B B9B B11B -96.8(16) .
B11B B5B B9B B12B 34.5(14) .
C1B B5B B9B B12B -103.0(14) .
B8B B5B B9B B12B -2.0(18) .
B3B B5B B9B B12B -62.3(18) .
B8B B7B B10B B13B 35.3(13) .
B3B B7B B10B B13B 97.3(16) .
Sn4B B7B B10B B13B 168.3(12) .
B13B B7B B10B B12B -35.8(13) .
B8B B7B B10B B12B -0.5(18) .
B3B B7B B10B B12B 61.6(18) .
Sn4B B7B B10B B12B 132.5(13) .
B13B B7B B10B B6B -97.7(16) .
B8B B7B B10B B6B -62.4(18) .
B3B B7B B10B B6B 0(2) .
Sn4B B7B B10B B6B 70.5(12) .
B13B B7B B10B Sn4B -168.3(12) .
B8B B7B B10B Sn4B -133.0(13) .
B3B B7B B10B Sn4B -70.9(13) .
C2B B6B B10B B13B -78.5(18) .
B12B B6B B10B B13B 33.1(13) .
B9B B6B B10B B13B -8.8(17) .
C2B B6B B10B B7B -14(2) .
B12B B6B B10B B7B 97.1(16) .
B9B B6B B10B B7B 55.3(18) .
C2B B6B B10B B12B -111.6(17) .
B9B B6B B10B B12B -41.8(13) .
C2B B6B B10B Sn4B 49.0(15) .
B12B B6B B10B Sn4B 160.6(12) .
B9B B6B B10B Sn4B 118.8(11) .
N42B Sn4B B10B B13B -95.9(16) .
N41B Sn4B B10B B13B -164.5(16) .
B7B Sn4B B10B B13B -12.9(14) .
N42B Sn4B B10B B7B -83.0(10) .
N41B Sn4B B10B B7B -151.6(10) .
N42B Sn4B B10B B12B -178.7(18) .
N41B Sn4B B10B B12B 112.7(18) .
B7B Sn4B B10B B12B -96(2) .
N42B Sn4B B10B B6B 157.9(10) .
N41B Sn4B B10B B6B 89.2(9) .
B7B Sn4B B10B B6B -119.2(14) .
C1B B5B B11B B12B 13(3) .
B8B B5B B11B B12B 99.9(18) .
B3B B5B B11B B12B 66(2) .
B9B B5B B11B B12B -38.5(14) .
C1B B5B B11B B13B -51(2) .
B8B B5B B11B B13B 35.1(15) .
B3B B5B B11B B13B 1(2) .
B9B B5B B11B B13B -103.3(15) .
C1B B5B B11B B8B -86.5(19) .
B3B B5B B11B B8B -33.8(14) .
B9B B5B B11B B8B -138.4(15) .
C1B B5B B11B B9B 51.9(18) .
B8B B5B B11B B9B 138.4(15) .
B3B B5B B11B B9B 104.6(16) .
B3B B8B B11B B12B -71.8(18) .
B13B B8B B11B B12B 32.7(13) .
B7B B8B B11B B12B -6.6(19) .
B5B B8B B11B B12B -108.3(17) .
B3B B8B B11B B5B 36.5(15) .
B13B B8B B11B B5B 141.0(16) .
B7B B8B B11B B5B 101.6(16) .
B3B B8B B11B B13B -104.5(17) .
B7B B8B B11B B13B -39.3(13) .
B5B B8B B11B B13B -141.0(16) .
B3B B8B B11B B9B -5(2) .
B13B B8B B11B B9B 99.6(15) .
B7B B8B B11B B9B 60.3(18) .
B5B B8B B11B B9B -41.4(15) .
B6B B9B B11B B12B 33.1(13) .
C2B B9B B11B B12B 87.0(17) .
B5B B9B B11B B12B 140.1(16) .
B6B B9B B11B B5B -107.0(15) .
C2B B9B B11B B5B -53.1(16) .
B12B B9B B11B B5B -140.1(16) .
B6B B9B B11B B13B -3.3(18) .
C2B B9B B11B B13B 51(2) .
B12B B9B B11B B13B -36.5(13) .
B5B B9B B11B B13B 103.6(16) .
B6B B9B B11B B8B -67.6(17) .
C2B B9B B11B B8B -14(2) .
B12B B9B B11B B8B -100.7(16) .
B5B B9B B11B B8B 39.4(14) .
C2B B6B B12B B13B 69(2) .
B9B B6B B12B B13B 99.4(16) .
B10B B6B B12B B13B -34.4(14) .
C2B B6B B12B B11B 4(2) .
B9B B6B B12B B11B 34.0(14) .
B10B B6B B12B B11B -99.8(16) .
C2B B6B B12B B10B 103.5(19) .
B9B B6B B12B B10B 133.8(15) .
C2B B6B B12B B9B -30.3(17) .
B10B B6B B12B B9B -133.8(15) .
B5B B11B B12B B6B 6(2) .
B13B B11B B12B B6B 105.7(16) .
B8B B11B B12B B6B 73.0(18) .
B9B B11B B12B B6B -33.8(14) .
B5B B11B B12B B13B -99.3(17) .
B8B B11B B12B B13B -32.7(13) .
B9B B11B B12B B13B -139.5(15) .
B5B B11B B12B B10B -60.3(19) .
B13B B11B B12B B10B 39.0(13) .
B8B B11B B12B B10B 6.4(18) .
B9B B11B B12B B10B -100.5(14) .
B5B B11B B12B B9B 40.2(15) .
B13B B11B B12B B9B 139.5(15) .
B8B B11B B12B B9B 106.8(16) .
B13B B10B B12B B6B -142.9(15) .
B7B B10B B12B B6B -107.0(15) .
Sn4B B10B B12B B6B -27.7(17) .
B7B B10B B12B B13B 35.9(13) .
B6B B10B B12B B13B 142.9(15) .
Sn4B B10B B12B B13B 115.2(19) .
B13B B10B B12B B11B -39.5(13) .
B7B B10B B12B B11B -3.6(18) .
B6B B10B B12B B11B 103.5(14) .
Sn4B B10B B12B B11B 76(2) .
B13B B10B B12B B9B -102.4(16) .
B7B B10B B12B B9B -66.5(18) .
B6B B10B B12B B9B 40.6(13) .
Sn4B B10B B12B B9B 13(2) .
C2B B9B B12B B6B 22.5(13) .
B11B B9B B12B B6B 142.4(16) .
B5B B9B B12B B6B 108.7(15) .
B6B B9B B12B B13B -105.6(16) .
C2B B9B B12B B13B -83.1(17) .
B11B B9B B12B B13B 36.8(14) .
B5B B9B B12B B13B 3.1(18) .
B6B B9B B12B B11B -142.4(16) .
C2B B9B B12B B11B -119.9(16) .
B5B B9B B12B B11B -33.7(14) .
B6B B9B B12B B10B -42.4(14) .
C2B B9B B12B B10B -19.9(19) .
B11B B9B B12B B10B 100.0(16) .
B5B B9B B12B B10B 66.3(17) .
B6B B12B B13B B8B -66.9(19) .
B11B B12B B13B B8B 33.3(15) .
B10B B12B B13B B8B -102.5(15) .
B9B B12B B13B B8B -3(2) .
B6B B12B B13B B7B -1(2) .
B11B B12B B13B B7B 99.1(16) .
B10B B12B B13B B7B -36.7(13) .
B9B B12B B13B B7B 62.7(19) .
B6B B12B B13B B10B 35.6(14) .
B11B B12B B13B B10B 135.8(15) .
B9B B12B B13B B10B 99.4(15) .
B6B B12B B13B B11B -100.2(15) .
B10B B12B B13B B11B -135.8(15) .
B9B B12B B13B B11B -36.4(13) .
B3B B8B B13B B12B 68(2) .
B11B B8B B13B B12B -33.1(14) .
B7B B8B B13B B12B 101.9(16) .
B5B B8B B13B B12B 2(2) .
B3B B8B B13B B7B -33.8(16) .
B11B B8B B13B B7B -135.0(15) .
B5B B8B B13B B7B -100.1(16) .
B3B B8B B13B B10B 2(2) .
B11B B8B B13B B10B -98.7(16) .
B7B B8B B13B B10B 36.3(15) .
B5B B8B B13B B10B -63.8(19) .
B3B B8B B13B B11B 101.2(18) .
B7B B8B B13B B11B 135.0(15) .
B5B B8B B13B B11B 34.9(14) .
B10B B7B B13B B12B 36.8(14) .
B8B B7B B13B B12B -103.6(17) .
B3B B7B B13B B12B -72.2(18) .
Sn4B B7B B13B B12B 23(2) .
B10B B7B B13B B8B 140.4(16) .
B3B B7B B13B B8B 31.4(15) .
Sn4B B7B B13B B8B 127.0(18) .
B8B B7B B13B B10B -140.4(16) .
B3B B7B B13B B10B -109.1(16) .
Sn4B B7B B13B B10B -13.4(14) .
B10B B7B B13B B11B 100.3(15) .
B8B B7B B13B B11B -40.1(15) .
B3B B7B B13B B11B -8.8(19) .
Sn4B B7B B13B B11B 86.9(17) .
B7B B10B B13B B12B -139.8(15) .
B6B B10B B13B B12B -32.4(13) .
Sn4B B10B B13B B12B -125.7(16) .
B7B B10B B13B B8B -36.6(16) .
B12B B10B B13B B8B 103.2(17) .
B6B B10B B13B B8B 70.8(19) .
Sn4B B10B B13B B8B -23(2) .
B12B B10B B13B B7B 139.8(15) .
B6B B10B B13B B7B 107.4(15) .
Sn4B B10B B13B B7B 14.1(15) .
B7B B10B B13B B11B -100.7(16) .
B12B B10B B13B B11B 39.1(13) .
B6B B10B B13B B11B 6.7(18) .
Sn4B B10B B13B B11B -86.6(18) .
B5B B11B B13B B12B 107.9(17) .
B8B B11B B13B B12B 143.8(15) .
B9B B11B B13B B12B 37.4(13) .
B12B B11B B13B B8B -143.8(15) .
B5B B11B B13B B8B -35.9(15) .
B9B B11B B13B B8B -106.5(16) .
B12B B11B B13B B7B -103.3(16) .
B5B B11B B13B B7B 5(2) .
B8B B11B B13B B7B 40.5(14) .
B9B B11B B13B B7B -66.0(18) .
B12B B11B B13B B10B -39.6(14) .
B5B B11B B13B B10B 68.3(18) .
B8B B11B B13B B10B 104.2(15) .
B9B B11B B13B B10B -2.2(19) .
C1B C2B C3B C4B 17.1(19) .
B6B C2B C3B C4B -166.8(16) .
B9B C2B C3B C4B -93.1(17) .
C2B C3B C4B C5B -26.0(18) .
C2B C1B C5B C4B -18(2) .
B3B C1B C5B C4B 168.4(17) .
B5B C1B C5B C4B 91.2(19) .
C3B C4B C5B C1B 27.6(19) .
N42B Sn4B N41B C40B -178.9(14) .
B10B Sn4B N41B C40B -86.9(14) .
B7B Sn4B N41B C40B -109.2(14) .
N42B Sn4B N41B C44B 1.8(11) .
B10B Sn4B N41B C44B 93.8(12) .
B7B Sn4B N41B C44B 71.5(13) .
N41B Sn4B N42B C49B -173.1(14) .
B10B Sn4B N42B C49B 103.0(14) .
B7B Sn4B N42B C49B 60.3(13) .
N41B Sn4B N42B C45B -4.3(11) .
B10B Sn4B N42B C45B -88.3(13) .
B7B Sn4B N42B C45B -131.0(13) .
C44B N41B C40B C41B 4(3) .
Sn4B N41B C40B C41B -175.5(14) .
N41B C40B C41B C42B -5(3) .
C40B C41B C42B C43B 4(3) .
C41B C42B C43B C44B -2(3) .
C40B N41B C44B C43B -2(3) .
Sn4B N41B C44B C43B 177.4(14) .
C40B N41B C44B C45B -178.7(15) .
Sn4B N41B C44B C45B 0.6(18) .
C42B C43B C44B N41B 1(3) .
C42B C43B C44B C45B 177.4(19) .
C49B N42B C45B C46B -9(2) .
Sn4B N42B C45B C46B -177.7(11) .
C49B N42B C45B C44B 175.0(15) .
Sn4B N42B C45B C44B 7(2) .
N41B C44B C45B N42B -5(2) .
C43B C44B C45B N42B 178.7(18) .
N41B C44B C45B C46B 179.5(14) .
C43B C44B C45B C46B 3(3) .
N42B C45B C46B C47B 7(2) .
C44B C45B C46B C47B -177.0(15) .
C45B C46B C47B C48B -5(3) .
C46B C47B C48B C49B 5(3) .
C45B N42B C49B C48B 9(3) .
Sn4B N42B C49B C48B 177.1(12) .
C47B C48B C49B N42B -7(3) .
Cl1 C1S Cl2 Cl2 81(9) 3_567
